data_7041180
loop_
_publ_author_name
'Li, Tian-Yi'
'Zheng, You-Xuan'
'Zhou, Yong-Hui'

_publ_section_title
;
 Iridium(iii) phosphorescent complexes with dual stereogenic centers:
 single crystal, electronic circular dichroism evidence and circularly
 polarized luminescence properties.
;
_journal_issue 48
_journal_name_full 'Dalton transactions (Cambridge, England : 2003)'
_journal_page_first 19234
_journal_page_last 19237
_journal_paper_doi 10.1039/c6dt04030f
_journal_volume 45
_journal_year 2016
_chemical_absolute_configuration rm
_chemical_formula_moiety 'C37 H26 F4 Ir N3 O'
_chemical_formula_sum 'C37 H26 F4 Ir N3 O'
_chemical_formula_weight 796.81
_chemical_name_systematic
; 
 ? 
;
_space_group_IT_number 4
_symmetry_cell_setting monoclinic
_symmetry_space_group_name_Hall 'P 2yb'
_symmetry_space_group_name_H-M 'P 1 21 1'
_atom_sites_solution_hydrogens geom
_atom_sites_solution_primary direct
_atom_sites_solution_secondary difmap
_audit_creation_method SHELXL-97
_audit_update_record
;
2014-11-12 deposited with the CCDC.
2016-11-14 downloaded from the CCDC.
;
_cell_angle_alpha 90.00
_cell_angle_beta 99.547(2)
_cell_angle_gamma 90.00
_cell_formula_units_Z 4
_cell_length_a 10.0391(13)
_cell_length_b 16.249(2)
_cell_length_c 18.799(2)
_cell_measurement_temperature 296(2)
_cell_volume 3024.1(6)
_computing_cell_refinement 'Bruker SMART'
_computing_data_collection 'Bruker SMART'
_computing_data_reduction 'Bruker SAINT'
_computing_molecular_graphics 'Bruker SHELXTL'
_computing_publication_material 'Bruker SHELXTL'
_computing_structure_refinement 'SHELXL-97 (Sheldrick, 1997)'
_computing_structure_solution 'SHELXS-97 (Sheldrick, 1990)'
_diffrn_ambient_temperature 296(2)
_diffrn_measured_fraction_theta_full 0.998
_diffrn_measured_fraction_theta_max 0.998
_diffrn_measurement_device_type 'CCD area detector'
_diffrn_measurement_method 'phi and omega scans'
_diffrn_radiation_monochromator graphite
_diffrn_radiation_source 'fine-focus sealed tube'
_diffrn_radiation_type MoK\a
_diffrn_radiation_wavelength 0.71073
_diffrn_reflns_av_R_equivalents 0.1020
_diffrn_reflns_av_sigmaI/netI 0.1832
_diffrn_reflns_limit_h_max 9
_diffrn_reflns_limit_h_min -12
_diffrn_reflns_limit_k_max 20
_diffrn_reflns_limit_k_min -20
_diffrn_reflns_limit_l_max 23
_diffrn_reflns_limit_l_min -23
_diffrn_reflns_number 24129
_diffrn_reflns_theta_full 26.00
_diffrn_reflns_theta_max 26.00
_diffrn_reflns_theta_min 1.10
_exptl_absorpt_coefficient_mu 4.476
_exptl_absorpt_correction_T_max 0.639
_exptl_absorpt_correction_T_min 0.494
_exptl_absorpt_correction_type multi-scan
_exptl_absorpt_process_details sadabs
_exptl_crystal_colour yellow
_exptl_crystal_density_diffrn 1.750
_exptl_crystal_density_method 'not measured'
_exptl_crystal_description block
_exptl_crystal_F_000 1560
_exptl_crystal_size_max 0.16
_exptl_crystal_size_mid 0.14
_exptl_crystal_size_min 0.10
_refine_diff_density_max 2.550
_refine_diff_density_min -1.705
_refine_diff_density_rms 0.219
_refine_ls_abs_structure_details 'Flack H D (1983), Acta Cryst. A39, 876-881'
_refine_ls_abs_structure_Flack -0.001(8)
_refine_ls_extinction_method none
_refine_ls_goodness_of_fit_ref 0.996
_refine_ls_hydrogen_treatment constr
_refine_ls_matrix_type full
_refine_ls_number_parameters 819
_refine_ls_number_reflns 11773
_refine_ls_number_restraints 1
_refine_ls_restrained_S_all 0.996
_refine_ls_R_factor_all 0.0964
_refine_ls_R_factor_gt 0.0505
_refine_ls_shift/su_max 0.000
_refine_ls_shift/su_mean 0.000
_refine_ls_structure_factor_coef Fsqd
_refine_ls_weighting_details 'calc w=1/[\s^2^(Fo^2^)+(0.0000P)^2^+0.0000P] where P=(Fo^2^+2Fc^2^)/3'
_refine_ls_weighting_scheme calc
_refine_ls_wR_factor_gt 0.0832
_refine_ls_wR_factor_ref 0.0967
_reflns_number_gt 8577
_reflns_number_total 11773
_reflns_threshold_expression >2sigma(I)
_cod_data_source_file c6dt04030f2.cif
_cod_data_source_block 1
_cod_depositor_comments
;
The following automatic conversions were performed:

'_symmetry_cell_setting' value 'Monoclinic' changed to 'monoclinic'
according to
/usr/data/users/saulius/crontab/automatic-downloads/rss-feeds/RSC/lib/dictionaries/cif_core.dic
dictionary named 'cif_core.dic' version 2.4.2 from 2011-04-26.

Automatic conversion script
Id: cif_fix_values 4268 2015-11-12 08:31:59Z antanas 

 Adding full bibliography for 7041180--7041183.cif.
;
_cod_original_cell_volume 3024.1(7)
_cod_original_sg_symbol_H-M P2(1)
_cod_database_code 7041180

loop_
_symmetry_equiv_pos_as_xyz
'x, y, z'
'-x, y+1/2, -z'

loop_
_atom_site_label
_atom_site_type_symbol
_atom_site_fract_x
_atom_site_fract_y
_atom_site_fract_z
_atom_site_U_iso_or_equiv
_atom_site_adp_type
_atom_site_occupancy
_atom_site_symmetry_multiplicity
_atom_site_calc_flag
_atom_site_refinement_flags
C1 C -0.1547(10) 0.7189(5) 0.2232(5) 0.017(2) Uani 1 1 d .
C2 C -0.2254(11) 0.7018(5) 0.2771(6) 0.025(2) Uani 1 1 d .
H2 H -0.2814 0.7426 0.2905 0.029 Uiso 1 1 calc R
C3 C -0.2189(13) 0.6263(6) 0.3136(6) 0.031(3) Uani 1 1 d .
H3 H -0.2669 0.6179 0.3513 0.038 Uiso 1 1 calc R
C4 C -0.1399(14) 0.5652(5) 0.2924(6) 0.038(3) Uani 1 1 d .
H4 H -0.1378 0.5140 0.3148 0.045 Uiso 1 1 calc R
C5 C -0.0640(13) 0.5774(6) 0.2391(6) 0.037(3) Uani 1 1 d .
H5 H -0.0096 0.5352 0.2265 0.044 Uiso 1 1 calc R
C6 C -0.0683(9) 0.6543(5) 0.2033(4) 0.0176(18) Uani 1 1 d .
C7 C 0.0107(9) 0.6609(6) 0.1461(4) 0.0224(18) Uani 1 1 d .
H7 H 0.0529 0.6124 0.1358 0.027 Uiso 1 1 calc R
C8 C 0.1129(11) 0.7044(6) 0.0480(5) 0.025(2) Uani 1 1 d .
H8 H 0.1292 0.7579 0.0269 0.030 Uiso 1 1 calc R
C9 C 0.2500(10) 0.6699(6) 0.0781(5) 0.024(2) Uani 1 1 d .
C10 C 0.3519(12) 0.7240(6) 0.1111(6) 0.032(3) Uani 1 1 d .
H10 H 0.3343 0.7801 0.1116 0.039 Uiso 1 1 calc R
C11 C 0.4764(12) 0.6953(7) 0.1426(6) 0.035(3) Uani 1 1 d .
H11 H 0.5400 0.7321 0.1660 0.042 Uiso 1 1 calc R
C12 C 0.5093(12) 0.6119(7) 0.1401(6) 0.037(3) Uani 1 1 d .
H12 H 0.5933 0.5927 0.1623 0.044 Uiso 1 1 calc R
C13 C 0.4117(14) 0.5573(6) 0.1030(7) 0.043(3) Uani 1 1 d .
H13 H 0.4334 0.5023 0.0972 0.051 Uiso 1 1 calc R
C14 C 0.2837(11) 0.5863(5) 0.0752(5) 0.027(2) Uani 1 1 d .
H14 H 0.2183 0.5492 0.0541 0.032 Uiso 1 1 calc R
C15 C 0.0317(12) 0.6548(7) -0.0117(5) 0.034(2) Uani 1 1 d .
H15A H 0.0836 0.6468 -0.0497 0.050 Uiso 1 1 calc R
H15B H -0.0501 0.6837 -0.0302 0.050 Uiso 1 1 calc R
H15C H 0.0099 0.6023 0.0067 0.050 Uiso 1 1 calc R
C16 C 0.1956(12) 0.8285(6) 0.2338(5) 0.027(2) Uani 1 1 d .
H16 H 0.2047 0.7767 0.2140 0.032 Uiso 1 1 calc R
C17 C 0.2911(12) 0.8541(7) 0.2899(6) 0.035(3) Uani 1 1 d .
H17 H 0.3652 0.8211 0.3069 0.042 Uiso 1 1 calc R
C18 C 0.2755(13) 0.9311(6) 0.3213(6) 0.038(3) Uani 1 1 d .
H18 H 0.3402 0.9512 0.3584 0.046 Uiso 1 1 calc R
C19 C 0.1591(13) 0.9765(6) 0.2949(6) 0.040(3) Uani 1 1 d .
H19 H 0.1428 1.0256 0.3174 0.048 Uiso 1 1 calc R
C20 C 0.0702(11) 0.9503(5) 0.2375(5) 0.024(2) Uani 1 1 d .
C21 C -0.0521(11) 0.9944(5) 0.1993(5) 0.023(2) Uani 1 1 d .
C22 C -0.0968(13) 1.0692(5) 0.2214(6) 0.034(3) Uani 1 1 d .
C23 C -0.2075(13) 1.1072(5) 0.1852(7) 0.037(3) Uani 1 1 d .
H23 H -0.2347 1.1586 0.1991 0.045 Uiso 1 1 calc R
C24 C -0.2776(13) 1.0662(5) 0.1271(7) 0.035(3) Uani 1 1 d .
C25 C -0.2375(11) 0.9916(5) 0.1026(6) 0.025(2) Uani 1 1 d .
H25 H -0.2861 0.9674 0.0616 0.030 Uiso 1 1 calc R
C26 C -0.1251(12) 0.9538(5) 0.1398(5) 0.023(2) Uani 1 1 d .
C27 C -0.3075(12) 0.7828(6) 0.0322(6) 0.030(3) Uani 1 1 d .
H27 H -0.3242 0.7606 0.0755 0.036 Uiso 1 1 calc R
C28 C -0.4034(12) 0.7743(6) -0.0302(6) 0.037(3) Uani 1 1 d .
H28 H -0.4842 0.7471 -0.0281 0.045 Uiso 1 1 calc R
C29 C -0.3805(13) 0.8044(7) -0.0921(7) 0.041(3) Uani 1 1 d .
H29 H -0.4455 0.7989 -0.1333 0.049 Uiso 1 1 calc R
C30 C -0.2584(11) 0.8448(7) -0.0963(5) 0.033(2) Uani 1 1 d .
H30 H -0.2417 0.8654 -0.1401 0.040 Uiso 1 1 calc R
C31 C -0.1626(10) 0.8537(6) -0.0343(5) 0.021(2) Uani 1 1 d .
C32 C -0.0307(11) 0.8923(4) -0.0257(6) 0.026(2) Uani 1 1 d .
C33 C 0.0315(13) 0.9213(5) -0.0814(6) 0.037(3) Uani 1 1 d .
C34 C 0.1609(13) 0.9571(6) -0.0708(6) 0.036(3) Uani 1 1 d .
H34 H 0.1996 0.9766 -0.1092 0.043 Uiso 1 1 calc R
C35 C 0.2268(12) 0.9616(6) -0.0012(6) 0.032(3) Uani 1 1 d .
C36 C 0.1707(12) 0.9327(6) 0.0567(6) 0.028(2) Uani 1 1 d .
H36 H 0.2179 0.9383 0.1034 0.034 Uiso 1 1 calc R
C37 C 0.0460(11) 0.8960(5) 0.0455(5) 0.020(2) Uani 1 1 d .
C38 C 0.3119(11) 0.0699(5) 0.4708(5) 0.017(2) Uani 1 1 d .
C39 C 0.2397(10) -0.0011(5) 0.4858(5) 0.016(2) Uani 1 1 d .
H39 H 0.2798 -0.0521 0.4815 0.019 Uiso 1 1 calc R
C40 C 0.1147(11) 0.0001(5) 0.5062(6) 0.026(2) Uani 1 1 d .
H40 H 0.0699 -0.0487 0.5129 0.031 Uiso 1 1 calc R
C41 C 0.0552(10) 0.0771(5) 0.5167(5) 0.022(2) Uani 1 1 d .
H41 H -0.0285 0.0793 0.5316 0.026 Uiso 1 1 calc R
C42 C 0.1209(10) 0.1485(5) 0.5050(5) 0.027(2) Uani 1 1 d .
H42 H 0.0814 0.1988 0.5127 0.032 Uiso 1 1 calc R
C43 C 0.2458(10) 0.1473(4) 0.4816(5) 0.0178(19) Uani 1 1 d .
C44 C 0.3077(9) 0.2266(5) 0.4794(5) 0.0155(19) Uani 1 1 d .
H44 H 0.2664 0.2696 0.5001 0.019 Uiso 1 1 calc R
C45 C 0.4615(10) 0.3337(5) 0.4607(4) 0.0176(19) Uani 1 1 d .
H45 H 0.5603 0.3325 0.4660 0.021 Uiso 1 1 calc R
C46 C 0.4108(9) 0.3836(4) 0.3930(5) 0.0167(19) Uani 1 1 d .
C47 C 0.2745(12) 0.3913(5) 0.3668(5) 0.028(2) Uani 1 1 d .
H47 H 0.2118 0.3659 0.3908 0.034 Uiso 1 1 calc R
C48 C 0.2312(13) 0.4364(6) 0.3054(7) 0.039(3) Uani 1 1 d .
H48 H 0.1396 0.4395 0.2865 0.046 Uiso 1 1 calc R
C49 C 0.3245(13) 0.4769(6) 0.2719(6) 0.034(3) Uani 1 1 d .
H49 H 0.2945 0.5062 0.2299 0.040 Uiso 1 1 calc R
C50 C 0.4589(12) 0.4754(5) 0.2984(6) 0.031(2) Uani 1 1 d .
H50 H 0.5194 0.5063 0.2770 0.037 Uiso 1 1 calc R
C51 C 0.5044(10) 0.4260(5) 0.3589(5) 0.022(2) Uani 1 1 d .
H51 H 0.5964 0.4214 0.3764 0.027 Uiso 1 1 calc R
C52 C 0.4272(11) 0.3760(5) 0.5278(6) 0.027(2) Uani 1 1 d .
H52A H 0.4881 0.4211 0.5409 0.040 Uiso 1 1 calc R
H52B H 0.4356 0.3372 0.5669 0.040 Uiso 1 1 calc R
H52C H 0.3362 0.3963 0.5179 0.040 Uiso 1 1 calc R
C53 C 0.2893(10) 0.1932(5) 0.2879(6) 0.022(2) Uani 1 1 d .
H53 H 0.2688 0.2335 0.3196 0.026 Uiso 1 1 calc R
C54 C 0.2072(12) 0.1856(6) 0.2221(6) 0.033(3) Uani 1 1 d .
H54 H 0.1286 0.2167 0.2115 0.040 Uiso 1 1 calc R
C55 C 0.2423(13) 0.1320(6) 0.1725(6) 0.038(3) Uani 1 1 d .
H55 H 0.1920 0.1289 0.1263 0.046 Uiso 1 1 calc R
C56 C 0.3529(12) 0.0831(6) 0.1921(6) 0.032(3) Uani 1 1 d .
H56 H 0.3776 0.0458 0.1592 0.039 Uiso 1 1 calc R
C57 C 0.4282(10) 0.0884(5) 0.2600(5) 0.0177(14) Uani 1 1 d .
C58 C 0.5469(11) 0.0399(5) 0.2895(5) 0.021(2) Uani 1 1 d .
C59 C 0.5917(11) -0.0293(5) 0.2569(5) 0.023(2) Uani 1 1 d .
C60 C 0.7050(11) -0.0738(5) 0.2856(6) 0.0272(18) Uani 1 1 d .
H60 H 0.7316 -0.1206 0.2632 0.033 Uiso 1 1 calc R
C61 C 0.7786(12) -0.0436(5) 0.3517(6) 0.028(2) Uani 1 1 d .
C62 C 0.7385(11) 0.0225(5) 0.3870(5) 0.024(2) Uani 1 1 d .
H62 H 0.7880 0.0392 0.4309 0.028 Uiso 1 1 calc R
C63 C 0.6197(11) 0.0659(5) 0.3560(5) 0.019(2) Uani 1 1 d .
C64 C 0.6702(12) 0.1367(5) 0.5558(5) 0.022(2) Uani 1 1 d .
H64 H 0.6049 0.0968 0.5590 0.027 Uiso 1 1 calc R
C65 C 0.7578(10) 0.1565(7) 0.6163(5) 0.028(2) Uani 1 1 d .
H65 H 0.7523 0.1305 0.6597 0.034 Uiso 1 1 calc R
C66 C 0.8551(10) 0.2154(6) 0.6129(6) 0.025(2) Uani 1 1 d .
H66 H 0.9163 0.2298 0.6537 0.030 Uiso 1 1 calc R
C67 C 0.8596(10) 0.2526(5) 0.5474(5) 0.018(2) Uani 1 1 d .
H67 H 0.9225 0.2939 0.5445 0.022 Uiso 1 1 calc R
C68 C 0.7708(10) 0.2290(5) 0.4852(5) 0.0177(14) Uani 1 1 d .
C69 C 0.7670(9) 0.2586(4) 0.4120(5) 0.0148(19) Uani 1 1 d .
C70 C 0.8668(10) 0.3046(5) 0.3853(6) 0.024(2) Uani 1 1 d .
C71 C 0.8549(11) 0.3305(5) 0.3160(6) 0.0272(18) Uani 1 1 d .
H71 H 0.9228 0.3614 0.3005 0.033 Uiso 1 1 calc R
C72 C 0.7395(12) 0.3098(5) 0.2692(6) 0.028(3) Uani 1 1 d .
C73 C 0.6394(12) 0.2616(5) 0.2920(6) 0.026(2) Uani 1 1 d .
H73 H 0.5645 0.2470 0.2583 0.031 Uiso 1 1 calc R
C74 C 0.6459(11) 0.2350(5) 0.3614(5) 0.023(2) Uani 1 1 d .
F1 F -0.0306(8) 1.1080(4) 0.2809(4) 0.049(2) Uani 1 1 d .
F2 F -0.3896(8) 1.1041(4) 0.0913(4) 0.050(2) Uani 1 1 d .
F3 F -0.0322(8) 0.9151(4) -0.1508(3) 0.0478(18) Uani 1 1 d .
F4 F 0.3471(8) 0.9982(4) 0.0107(4) 0.050(2) Uani 1 1 d .
F5 F 0.5217(7) -0.0577(3) 0.1938(3) 0.0338(14) Uani 1 1 d .
F6 F 0.8901(7) -0.0861(3) 0.3805(4) 0.0415(17) Uani 1 1 d .
F7 F 0.9834(6) 0.3221(3) 0.4318(3) 0.0300(14) Uani 1 1 d .
F8 F 0.7261(7) 0.3353(4) 0.2007(3) 0.0418(17) Uani 1 1 d .
Ir1 Ir -0.05044(4) 0.842522(16) 0.119021(18) 0.01716(9) Uani 1 1 d .
Ir2 Ir 0.52895(3) 0.157208(14) 0.402782(18) 0.01403(9) Uani 1 1 d .
N1 N 0.0322(8) 0.7218(4) 0.1075(4) 0.0169(16) Uani 1 1 d .
N2 N 0.0907(10) 0.8745(4) 0.2065(4) 0.023(2) Uani 1 1 d .
N3 N -0.1907(9) 0.8229(4) 0.0302(5) 0.023(2) Uani 1 1 d .
N4 N 0.4143(9) 0.2459(4) 0.4522(4) 0.0166(18) Uani 1 1 d .
N5 N 0.3983(9) 0.1451(4) 0.3089(4) 0.0191(18) Uani 1 1 d .
N6 N 0.6737(9) 0.1722(4) 0.4915(4) 0.0174(18) Uani 1 1 d .
O1 O -0.1693(7) 0.7908(3) 0.1910(3) 0.0196(14) Uani 1 1 d .
O2 O 0.4242(7) 0.0628(3) 0.4487(4) 0.0171(15) Uani 1 1 d .

loop_
_atom_site_aniso_label
_atom_site_aniso_U_11
_atom_site_aniso_U_22
_atom_site_aniso_U_33
_atom_site_aniso_U_23
_atom_site_aniso_U_13
_atom_site_aniso_U_12
C1 0.007(5) 0.020(4) 0.026(5) 0.001(4) 0.004(4) 0.000(3)
C2 0.026(6) 0.016(4) 0.032(6) -0.004(4) 0.005(5) 0.003(4)
C3 0.034(8) 0.032(5) 0.032(6) 0.004(4) 0.016(6) -0.010(4)
C4 0.064(9) 0.024(4) 0.031(6) 0.011(4) 0.023(6) -0.004(5)
C5 0.051(9) 0.040(5) 0.021(6) 0.008(4) 0.010(6) 0.018(5)
C6 0.022(5) 0.015(3) 0.017(4) -0.005(4) 0.007(4) 0.000(4)
C7 0.023(5) 0.027(4) 0.016(4) -0.002(4) -0.001(4) -0.003(4)
C8 0.018(6) 0.032(5) 0.024(5) -0.003(4) 0.002(5) 0.007(4)
C9 0.020(6) 0.033(5) 0.019(4) -0.004(4) 0.006(4) 0.005(4)
C10 0.025(7) 0.035(5) 0.038(6) -0.002(5) 0.011(6) 0.008(4)
C11 0.028(7) 0.049(6) 0.024(6) -0.007(4) -0.002(5) -0.003(5)
C12 0.015(7) 0.061(7) 0.035(6) 0.012(5) 0.005(5) 0.007(5)
C13 0.047(9) 0.029(5) 0.054(8) 0.004(5) 0.015(7) 0.004(5)
C14 0.026(6) 0.027(4) 0.026(5) -0.005(4) 0.002(5) 0.002(4)
C15 0.032(6) 0.050(5) 0.018(5) -0.002(5) 0.004(5) 0.007(6)
C16 0.027(7) 0.034(5) 0.023(5) 0.002(4) 0.013(5) -0.011(4)
C17 0.035(7) 0.042(6) 0.027(5) -0.008(5) 0.002(5) -0.017(5)
C18 0.043(8) 0.052(6) 0.020(5) -0.006(5) 0.006(6) -0.024(6)
C19 0.055(9) 0.030(5) 0.039(6) -0.016(5) 0.018(6) -0.019(5)
C20 0.041(7) 0.017(4) 0.020(5) -0.005(3) 0.018(5) -0.017(4)
C21 0.029(6) 0.014(4) 0.032(5) -0.003(4) 0.022(5) -0.007(4)
C22 0.046(8) 0.019(4) 0.045(7) -0.014(4) 0.033(6) -0.009(4)
C23 0.050(8) 0.008(4) 0.063(8) -0.004(4) 0.037(7) -0.001(4)
C24 0.041(8) 0.023(4) 0.050(7) 0.007(5) 0.032(7) 0.005(4)
C25 0.021(6) 0.028(5) 0.026(5) 0.003(4) 0.008(5) -0.002(4)
C26 0.037(7) 0.015(4) 0.024(5) 0.001(3) 0.023(5) -0.006(4)
C27 0.025(7) 0.025(4) 0.039(6) 0.005(4) 0.000(6) -0.002(4)
C28 0.027(7) 0.039(5) 0.043(7) -0.007(5) -0.002(6) -0.012(4)
C29 0.027(8) 0.049(6) 0.042(7) -0.013(5) -0.008(6) 0.002(5)
C30 0.035(7) 0.030(4) 0.033(5) -0.003(5) 0.001(5) 0.003(5)
C31 0.023(6) 0.020(4) 0.019(5) -0.002(4) 0.005(4) -0.004(4)
C32 0.037(7) 0.011(4) 0.033(6) 0.002(3) 0.014(5) 0.005(3)
C33 0.060(9) 0.027(5) 0.024(6) 0.001(4) 0.003(6) -0.013(5)
C34 0.037(8) 0.037(5) 0.038(6) 0.011(5) 0.020(6) -0.009(5)
C35 0.025(7) 0.029(5) 0.043(7) 0.001(5) 0.005(6) -0.015(4)
C36 0.032(7) 0.032(5) 0.020(5) 0.001(4) 0.004(5) -0.006(4)
C37 0.025(6) 0.022(4) 0.017(5) -0.008(3) 0.012(4) 0.003(4)
C38 0.030(7) 0.009(4) 0.010(5) -0.001(3) -0.002(5) 0.000(4)
C39 0.012(5) 0.012(3) 0.024(5) 0.000(3) 0.002(4) -0.002(3)
C40 0.020(6) 0.021(4) 0.040(6) -0.003(4) 0.015(5) -0.010(4)
C41 0.010(5) 0.023(4) 0.033(6) 0.005(4) 0.008(4) 0.005(3)
C42 0.021(6) 0.032(5) 0.030(5) 0.001(4) 0.007(5) 0.010(4)
C43 0.024(5) 0.010(3) 0.023(4) 0.007(3) 0.015(4) 0.002(3)
C44 0.010(5) 0.018(4) 0.020(5) 0.003(3) 0.004(4) 0.000(3)
C45 0.018(5) 0.021(4) 0.014(4) 0.005(3) 0.003(4) -0.004(3)
C46 0.010(5) 0.012(3) 0.027(5) 0.005(3) 0.001(4) 0.007(3)
C47 0.039(7) 0.011(4) 0.031(6) 0.007(3) -0.002(5) -0.003(4)
C48 0.026(7) 0.044(5) 0.044(7) 0.008(5) 0.000(6) 0.005(5)
C49 0.046(8) 0.020(4) 0.032(6) 0.000(4) -0.002(6) -0.002(4)
C50 0.034(7) 0.028(4) 0.033(6) -0.004(4) 0.013(5) -0.008(4)
C51 0.021(6) 0.021(4) 0.028(5) -0.001(3) 0.011(5) 0.003(3)
C52 0.027(7) 0.019(4) 0.038(6) -0.004(4) 0.014(5) -0.001(4)
C53 0.008(5) 0.022(4) 0.033(6) 0.008(4) -0.002(5) 0.006(3)
C54 0.019(6) 0.039(5) 0.040(7) 0.010(5) -0.002(6) 0.005(4)
C55 0.041(8) 0.040(5) 0.026(6) 0.005(4) -0.017(6) -0.015(5)
C56 0.038(8) 0.037(5) 0.024(5) -0.002(4) 0.010(5) -0.015(4)
C57 0.010(4) 0.020(3) 0.025(4) -0.004(2) 0.011(3) 0.001(2)
C58 0.034(7) 0.017(4) 0.016(5) 0.004(3) 0.012(5) 0.006(4)
C59 0.036(7) 0.019(4) 0.015(4) -0.009(4) 0.010(5) -0.014(4)
C60 0.035(5) 0.016(3) 0.037(4) 0.004(3) 0.022(4) -0.003(3)
C61 0.040(7) 0.017(4) 0.030(6) 0.008(4) 0.016(6) 0.002(4)
C62 0.029(7) 0.020(4) 0.023(5) -0.007(4) 0.010(5) 0.004(4)
C63 0.028(6) 0.009(3) 0.020(5) 0.000(3) 0.011(5) -0.007(3)
C64 0.026(7) 0.025(5) 0.017(5) -0.001(3) 0.005(5) 0.007(3)
C65 0.022(6) 0.039(5) 0.024(5) 0.005(5) 0.004(4) 0.001(5)
C66 0.008(5) 0.037(5) 0.030(6) -0.011(4) 0.007(5) 0.000(4)
C67 0.018(6) 0.019(4) 0.019(5) -0.006(3) 0.005(4) -0.005(3)
C68 0.010(4) 0.020(3) 0.025(4) -0.004(2) 0.011(3) 0.001(2)
C69 0.008(5) 0.013(3) 0.026(5) -0.002(3) 0.010(4) -0.001(3)
C70 0.013(6) 0.019(4) 0.040(6) -0.009(4) 0.006(5) -0.005(3)
C71 0.035(5) 0.016(3) 0.037(4) 0.004(3) 0.022(4) -0.003(3)
C72 0.029(7) 0.020(4) 0.040(6) 0.005(4) 0.019(6) 0.011(4)
C73 0.029(7) 0.018(4) 0.032(6) 0.001(4) 0.008(5) 0.001(4)
C74 0.027(6) 0.015(4) 0.024(5) -0.003(4) -0.003(5) 0.001(3)
F1 0.053(5) 0.043(3) 0.057(5) -0.024(3) 0.024(4) -0.017(3)
F2 0.049(5) 0.036(3) 0.070(5) 0.016(3) 0.026(4) 0.025(3)
F3 0.059(6) 0.065(4) 0.017(3) 0.009(3) 0.000(3) -0.015(3)
F4 0.037(5) 0.067(4) 0.047(4) 0.006(3) 0.012(4) -0.028(3)
F5 0.035(4) 0.035(3) 0.032(3) -0.011(2) 0.005(3) -0.004(2)
F6 0.050(5) 0.025(3) 0.052(4) -0.006(3) 0.015(4) 0.012(3)
F7 0.015(3) 0.026(3) 0.049(4) 0.000(2) 0.003(3) -0.005(2)
F8 0.062(5) 0.039(3) 0.028(3) 0.008(3) 0.017(3) -0.015(3)
Ir1 0.0190(2) 0.01544(14) 0.01784(18) -0.00255(14) 0.00535(16) -0.00160(13)
Ir2 0.01413(18) 0.01079(13) 0.01769(17) -0.00058(13) 0.00418(15) -0.00032(12)
N1 0.021(5) 0.017(3) 0.013(4) -0.006(3) 0.002(3) 0.001(3)
N2 0.023(5) 0.025(4) 0.019(4) 0.000(3) -0.002(4) -0.004(3)
N3 0.020(5) 0.011(4) 0.037(5) -0.007(3) 0.006(4) -0.004(3)
N4 0.020(5) 0.011(3) 0.017(4) -0.005(3) 0.000(4) 0.005(3)
N5 0.024(5) 0.011(4) 0.021(4) 0.002(3) -0.002(4) -0.006(3)
N6 0.023(5) 0.013(4) 0.021(4) 0.000(3) 0.016(4) -0.003(3)
O1 0.019(4) 0.018(3) 0.024(4) 0.003(2) 0.010(3) 0.002(2)
O2 0.016(4) 0.011(2) 0.028(4) 0.003(2) 0.014(3) 0.001(2)

loop_
_atom_type_symbol
_atom_type_description
_atom_type_scat_dispersion_real
_atom_type_scat_dispersion_imag
_atom_type_scat_source
C C 0.0033 0.0016 'International Tables Vol C Tables 4.2.6.8 and 6.1.1.4'
H H 0.0000 0.0000 'International Tables Vol C Tables 4.2.6.8 and 6.1.1.4'
N N 0.0061 0.0033 'International Tables Vol C Tables 4.2.6.8 and 6.1.1.4'
O O 0.0106 0.0060 'International Tables Vol C Tables 4.2.6.8 and 6.1.1.4'
F F 0.0171 0.0103 'International Tables Vol C Tables 4.2.6.8 and 6.1.1.4'
Ir Ir -1.4442 7.9887 'International Tables Vol C Tables 4.2.6.8 and 6.1.1.4'

loop_
_geom_angle_atom_site_label_1
_geom_angle_atom_site_label_2
_geom_angle_atom_site_label_3
_geom_angle
O1 C1 C2 119.6(8)
O1 C1 C6 123.4(8)
C2 C1 C6 117.0(7)
C1 C2 C3 123.8(9)
C1 C2 H2 118.1
C3 C2 H2 118.1
C4 C3 C2 118.2(10)
C4 C3 H3 120.9
C2 C3 H3 120.9
C3 C4 C5 121.8(9)
C3 C4 H4 119.1
C5 C4 H4 119.1
C4 C5 C6 119.9(9)
C4 C5 H5 120.1
C6 C5 H5 120.1
C5 C6 C7 116.3(8)
C5 C6 C1 119.3(8)
C7 C6 C1 124.4(8)
N1 C7 C6 130.8(9)
N1 C7 H7 114.6
C6 C7 H7 114.6
C9 C8 C15 115.4(8)
C9 C8 N1 111.1(8)
C15 C8 N1 111.1(8)
C9 C8 H8 106.2
C15 C8 H8 106.2
N1 C8 H8 106.2
C14 C9 C10 117.2(10)
C14 C9 C8 123.8(9)
C10 C9 C8 119.0(9)
C11 C10 C9 121.4(9)
C11 C10 H10 119.3
C9 C10 H10 119.3
C10 C11 C12 121.2(11)
C10 C11 H11 119.4
C12 C11 H11 119.4
C11 C12 C13 118.4(11)
C11 C12 H12 120.8
C13 C12 H12 120.8
C14 C13 C12 119.6(9)
C14 C13 H13 120.2
C12 C13 H13 120.2
C13 C14 C9 121.9(10)
C13 C14 H14 119.0
C9 C14 H14 119.0
C8 C15 H15A 109.5
C8 C15 H15B 109.5
H15A C15 H15B 109.5
C8 C15 H15C 109.5
H15A C15 H15C 109.5
H15B C15 H15C 109.5
N2 C16 C17 122.5(10)
N2 C16 H16 118.7
C17 C16 H16 118.7
C16 C17 C18 118.9(12)
C16 C17 H17 120.5
C18 C17 H17 120.5
C17 C18 C19 117.7(10)
C17 C18 H18 121.1
C19 C18 H18 121.1
C20 C19 C18 121.2(10)
C20 C19 H19 119.4
C18 C19 H19 119.4
C19 C20 N2 119.3(10)
C19 C20 C21 127.8(9)
N2 C20 C21 112.9(8)
C22 C21 C26 120.2(11)
C22 C21 C20 123.9(10)
C26 C21 C20 115.9(8)
C23 C22 F1 116.8(8)
C23 C22 C21 122.1(11)
F1 C22 C21 121.1(11)
C22 C23 C24 116.7(8)
C22 C23 H23 121.6
C24 C23 H23 121.6
F2 C24 C23 116.6(9)
F2 C24 C25 119.8(11)
C23 C24 C25 123.6(11)
C26 C25 C24 119.0(10)
C26 C25 H25 120.5
C24 C25 H25 120.5
C25 C26 C21 118.3(8)
C25 C26 Ir1 127.1(8)
C21 C26 Ir1 114.6(8)
N3 C27 C28 120.4(11)
N3 C27 H27 119.8
C28 C27 H27 119.8
C29 C28 C27 120.6(11)
C29 C28 H28 119.7
C27 C28 H28 119.7
C28 C29 C30 120.3(12)
C28 C29 H29 119.8
C30 C29 H29 119.8
C31 C30 C29 119.4(10)
C31 C30 H30 120.3
C29 C30 H30 120.3
N3 C31 C30 118.9(9)
N3 C31 C32 111.9(9)
C30 C31 C32 129.1(9)
C33 C32 C37 116.8(10)
C33 C32 C31 125.4(10)
C37 C32 C31 117.6(9)
F3 C33 C32 120.0(10)
F3 C33 C34 116.3(10)
C32 C33 C34 123.6(10)
C35 C34 C33 116.5(10)
C35 C34 H34 121.7
C33 C34 H34 121.7
F4 C35 C34 117.7(10)
F4 C35 C36 119.7(10)
C34 C35 C36 122.5(10)
C37 C36 C35 120.4(10)
C37 C36 H36 119.8
C35 C36 H36 119.8
C36 C37 C32 119.9(9)
C36 C37 Ir1 127.8(8)
C32 C37 Ir1 112.2(7)
O2 C38 C39 120.1(7)
O2 C38 C43 125.2(8)
C39 C38 C43 114.7(9)
C40 C39 C38 124.5(8)
C40 C39 H39 117.8
C38 C39 H39 117.8
C39 C40 C41 118.6(8)
C39 C40 H40 120.7
C41 C40 H40 120.7
C42 C41 C40 120.1(9)
C42 C41 H41 120.0
C40 C41 H41 120.0
C41 C42 C43 121.4(8)
C41 C42 H42 119.3
C43 C42 H42 119.3
C42 C43 C44 114.4(7)
C42 C43 C38 120.7(8)
C44 C43 C38 124.3(8)
N4 C44 C43 128.2(8)
N4 C44 H44 115.9
C43 C44 H44 115.9
N4 C45 C46 111.1(7)
N4 C45 C52 113.9(7)
C46 C45 C52 111.1(7)
N4 C45 H45 106.7
C46 C45 H45 106.7
C52 C45 H45 106.7
C47 C46 C51 119.5(8)
C47 C46 C45 121.3(8)
C51 C46 C45 119.1(8)
C48 C47 C46 120.3(10)
C48 C47 H47 119.9
C46 C47 H47 119.9
C47 C48 C49 119.5(12)
C47 C48 H48 120.2
C49 C48 H48 120.2
C50 C49 C48 122.2(10)
C50 C49 H49 118.9
C48 C49 H49 118.9
C49 C50 C51 118.5(9)
C49 C50 H50 120.8
C51 C50 H50 120.8
C46 C51 C50 119.8(9)
C46 C51 H51 120.1
C50 C51 H51 120.1
C45 C52 H52A 109.5
C45 C52 H52B 109.5
H52A C52 H52B 109.5
C45 C52 H52C 109.5
H52A C52 H52C 109.5
H52B C52 H52C 109.5
N5 C53 C54 123.2(10)
N5 C53 H53 118.4
C54 C53 H53 118.4
C55 C54 C53 119.3(10)
C55 C54 H54 120.4
C53 C54 H54 120.4
C54 C55 C56 118.4(10)
C54 C55 H55 120.8
C56 C55 H55 120.8
C55 C56 C57 120.8(10)
C55 C56 H56 119.6
C57 C56 H56 119.6
N5 C57 C56 121.2(9)
N5 C57 C58 111.4(8)
C56 C57 C58 127.4(8)
C59 C58 C63 118.5(9)
C59 C58 C57 125.0(9)
C63 C58 C57 116.6(8)
F5 C59 C60 116.0(8)
F5 C59 C58 120.2(9)
C60 C59 C58 123.9(9)
C59 C60 C61 115.8(8)
C59 C60 H60 122.1
C61 C60 H60 122.1
F6 C61 C62 120.0(10)
F6 C61 C60 116.8(8)
C62 C61 C60 123.1(10)
C61 C62 C63 119.1(9)
C61 C62 H62 120.4
C63 C62 H62 120.4
C58 C63 C62 119.5(8)
C58 C63 Ir2 113.8(7)
C62 C63 Ir2 126.4(7)
N6 C64 C65 122.8(10)
N6 C64 H64 118.6
C65 C64 H64 118.6
C64 C65 C66 119.6(10)
C64 C65 H65 120.2
C66 C65 H65 120.2
C65 C66 C67 118.3(10)
C65 C66 H66 120.8
C67 C66 H66 120.8
C66 C67 C68 121.1(8)
C66 C67 H67 119.5
C68 C67 H67 119.5
N6 C68 C67 118.5(9)
N6 C68 C69 113.6(9)
C67 C68 C69 127.9(8)
C70 C69 C68 127.2(9)
C70 C69 C74 118.1(9)
C68 C69 C74 114.7(8)
C71 C70 F7 118.5(9)
C71 C70 C69 123.6(10)
F7 C70 C69 117.8(9)
C70 C71 C72 118.0(9)
C70 C71 H71 121.0
C72 C71 H71 121.0
F8 C72 C71 118.6(9)
F8 C72 C73 120.5(11)
C71 C72 C73 120.9(10)
C74 C73 C72 123.3(11)
C74 C73 H73 118.4
C72 C73 H73 118.4
C73 C74 C69 116.1(9)
C73 C74 Ir2 130.0(8)
C69 C74 Ir2 113.4(7)
C37 Ir1 C26 89.0(3)
C37 Ir1 N3 81.3(4)
C26 Ir1 N3 94.1(4)
C37 Ir1 N2 95.4(4)
C26 Ir1 N2 81.2(4)
N3 Ir1 N2 174.3(3)
C37 Ir1 O1 174.6(4)
C26 Ir1 O1 88.0(3)
N3 Ir1 O1 94.3(3)
N2 Ir1 O1 88.6(3)
C37 Ir1 N1 95.0(3)
C26 Ir1 N1 174.7(3)
N3 Ir1 N1 90.0(3)
N2 Ir1 N1 94.9(3)
O1 Ir1 N1 88.3(3)
C74 Ir2 C63 87.6(4)
C74 Ir2 N5 93.5(4)
C63 Ir2 N5 79.8(4)
C74 Ir2 N6 81.7(4)
C63 Ir2 N6 97.6(4)
N5 Ir2 N6 174.6(3)
C74 Ir2 O2 172.6(3)
C63 Ir2 O2 86.3(3)
N5 Ir2 O2 89.5(3)
N6 Ir2 O2 95.0(3)
C74 Ir2 N4 97.9(3)
C63 Ir2 N4 173.9(4)
N5 Ir2 N4 97.2(3)
N6 Ir2 N4 85.8(3)
O2 Ir2 N4 88.4(2)
C7 N1 C8 116.1(7)
C7 N1 Ir1 123.3(6)
C8 N1 Ir1 120.5(5)
C16 N2 C20 120.1(9)
C16 N2 Ir1 124.5(7)
C20 N2 Ir1 115.4(7)
C27 N3 C31 120.3(10)
C27 N3 Ir1 122.9(8)
C31 N3 Ir1 116.8(6)
C44 N4 C45 116.9(7)
C44 N4 Ir2 122.9(5)
C45 N4 Ir2 120.1(6)
C53 N5 C57 116.8(8)
C53 N5 Ir2 125.0(6)
C57 N5 Ir2 117.9(6)
C64 N6 C68 119.7(9)
C64 N6 Ir2 124.3(7)
C68 N6 Ir2 115.7(6)
C1 O1 Ir1 128.0(6)
C38 O2 Ir2 126.4(5)

loop_
_geom_bond_atom_site_label_1
_geom_bond_atom_site_label_2
_geom_bond_distance
C1 O1 1.313(10)
C1 C2 1.358(14)
C1 C6 1.450(12)
C2 C3 1.403(12)
C2 H2 0.9300
C3 C4 1.372(15)
C3 H3 0.9300
C4 C5 1.370(15)
C4 H4 0.9300
C5 C6 1.417(13)
C5 H5 0.9300
C6 C7 1.443(12)
C7 N1 1.266(11)
C7 H7 0.9300
C8 C9 1.506(14)
C8 C15 1.507(14)
C8 N1 1.512(12)
C8 H8 0.9800
C9 C14 1.404(12)
C9 C10 1.411(15)
C10 C11 1.373(16)
C10 H10 0.9300
C11 C12 1.397(14)
C11 H11 0.9300
C12 C13 1.417(17)
C12 H12 0.9300
C13 C14 1.387(16)
C13 H13 0.9300
C14 H14 0.9300
C15 H15A 0.9600
C15 H15B 0.9600
C15 H15C 0.9600
C16 N2 1.324(14)
C16 C17 1.367(15)
C16 H16 0.9300
C17 C18 1.403(15)
C17 H17 0.9300
C18 C19 1.402(18)
C18 H18 0.9300
C19 C20 1.351(15)
C19 H19 0.9300
C20 N2 1.393(11)
C20 C21 1.497(15)
C21 C22 1.383(12)
C21 C26 1.397(14)
C22 C23 1.352(18)
C22 F1 1.358(13)
C23 C24 1.370(17)
C23 H23 0.9300
C24 F2 1.359(14)
C24 C25 1.380(13)
C25 C26 1.371(15)
C25 H25 0.9300
C26 Ir1 2.019(9)
C27 N3 1.348(14)
C27 C28 1.397(16)
C27 H27 0.9300
C28 C29 1.317(16)
C28 H28 0.9300
C29 C30 1.404(16)
C29 H29 0.9300
C30 C31 1.390(14)
C30 H30 0.9300
C31 N3 1.383(13)
C31 C32 1.449(14)
C32 C33 1.388(14)
C32 C37 1.430(14)
C33 F3 1.357(12)
C33 C34 1.406(17)
C34 C35 1.367(16)
C34 H34 0.9300
C35 F4 1.331(12)
C35 C36 1.387(15)
C36 C37 1.371(15)
C36 H36 0.9300
C37 Ir1 2.012(9)
C38 O2 1.270(12)
C38 C39 1.416(12)
C38 C43 1.452(11)
C39 C40 1.372(14)
C39 H39 0.9300
C40 C41 1.415(12)
C40 H40 0.9300
C41 C42 1.369(13)
C41 H41 0.9300
C42 C43 1.396(13)
C42 H42 0.9300
C43 C44 1.434(11)
C44 N4 1.299(12)
C44 H44 0.9300
C45 N4 1.502(10)
C45 C46 1.525(11)
C45 C52 1.525(12)
C45 H45 0.9800
C46 C47 1.380(14)
C46 C51 1.402(13)
C47 C48 1.376(14)
C47 H47 0.9300
C48 C49 1.379(16)
C48 H48 0.9300
C49 C50 1.358(16)
C49 H49 0.9300
C50 C51 1.406(14)
C50 H50 0.9300
C51 H51 0.9300
C52 H52A 0.9600
C52 H52B 0.9600
C52 H52C 0.9600
C53 N5 1.349(12)
C53 C54 1.374(15)
C53 H53 0.9300
C54 C55 1.365(15)
C54 H54 0.9300
C55 C56 1.366(16)
C55 H55 0.9300
C56 C57 1.373(14)
C56 H56 0.9300
C57 N5 1.369(11)
C57 C58 1.460(13)
C58 C59 1.391(12)
C58 C63 1.405(14)
C59 F5 1.356(10)
C59 C60 1.380(15)
C60 C61 1.422(15)
C60 H60 0.9300
C61 F6 1.350(13)
C61 C62 1.360(12)
C62 C63 1.424(14)
C62 H62 0.9300
C63 Ir2 2.018(9)
C64 N6 1.346(12)
C64 C65 1.355(14)
C64 H64 0.9300
C65 C66 1.376(15)
C65 H65 0.9300
C66 C67 1.378(14)
C66 H66 0.9300
C67 C68 1.401(13)
C67 H67 0.9300
C68 N6 1.363(12)
C68 C69 1.451(13)
C69 C70 1.407(13)
C69 C74 1.465(14)
C70 C71 1.357(14)
C70 F7 1.369(12)
C71 C72 1.376(16)
C71 H71 0.9300
C72 F8 1.338(12)
C72 C73 1.396(15)
C73 C74 1.367(14)
C73 H73 0.9300
C74 Ir2 1.970(10)
Ir1 N3 2.023(9)
Ir1 N2 2.052(8)
Ir1 O1 2.120(6)
Ir1 N1 2.155(6)
Ir2 N5 2.027(8)
Ir2 N6 2.037(9)
Ir2 O2 2.123(6)
Ir2 N4 2.149(7)
